data_4308672
loop_
_publ_author_name
'Timothy J. Boyle'
'Scott D. Bunge'
'Todd M. Alam'
'Gregory P. Holland'
'Thomas J. Headley'
'Gabriel Avilucea'

_publ_contact_author_name 'Timothy J. Boyle'
_publ_section_title
;
Cadmium Amido Alkoxide and Alkoxide Precursors for the Synthesis of
Nanocrystalline CdE (E = S, Se, Te)
;
_journal_name_full 'Inorganic Chemistry'
_journal_page_first 1309
_journal_page_last 1318
_journal_paper_doi 10.1021/ic0485155
_journal_volume 44
_journal_year 2005
_chemical_formula_moiety 'C32 H68 Cd2 N4 O2 Si4'
_chemical_formula_sum 'C32 H68 Cd2 N4 O2 Si4'
_chemical_formula_weight 878.06
_chemical_name_common '(1) (Cd(ONep)(N(Si(CH3)3)2)(py))2'
_chemical_name_systematic
;
?
;
_space_group_IT_number 2
_symmetry_cell_setting triclinic
_symmetry_space_group_name_Hall '-P 1'
_symmetry_space_group_name_H-M 'P -1'
_atom_sites_solution_hydrogens geom
_atom_sites_solution_primary direct
_atom_sites_solution_secondary difmap
_audit_creation_method SHELXL-97
_cell_angle_alpha 98.7510(10)
_cell_angle_beta 109.9070(10)
_cell_angle_gamma 98.741(2)
_cell_formula_units_Z 1
_cell_length_a 9.5720(10)
_cell_length_b 10.1847(10)
_cell_length_c 12.5815(12)
_cell_measurement_reflns_used 3685
_cell_measurement_temperature 203(2)
_cell_measurement_theta_max 24.95
_cell_measurement_theta_min 2.32
_cell_volume 1112.09(19)
_computing_cell_refinement 'Bruker SMART'
_computing_data_collection 'Bruker SMART'
_computing_data_reduction 'Bruker SAINT'
_computing_molecular_graphics 'Bruker SHELXTL'
_computing_publication_material 'Bruker SHELXTL'
_computing_structure_refinement 'SHELXL-97 (Sheldrick, 1997)'
_computing_structure_solution 'SHELXS-97 (Sheldrick, 1990)'
_diffrn_ambient_temperature 203(2)
_diffrn_measured_fraction_theta_full 0.993
_diffrn_measured_fraction_theta_max 0.993
_diffrn_measurement_device_type 'CCD area detector'
_diffrn_measurement_method 'phi and omega scans'
_diffrn_radiation_monochromator graphite
_diffrn_radiation_source 'fine-focus sealed tube'
_diffrn_radiation_type MoK\a
_diffrn_radiation_wavelength 0.71073
_diffrn_reflns_av_R_equivalents 0.0194
_diffrn_reflns_av_sigmaI/netI 0.0311
_diffrn_reflns_limit_h_max 11
_diffrn_reflns_limit_h_min -11
_diffrn_reflns_limit_k_max 12
_diffrn_reflns_limit_k_min -12
_diffrn_reflns_limit_l_max 14
_diffrn_reflns_limit_l_min -14
_diffrn_reflns_number 7890
_diffrn_reflns_theta_full 24.99
_diffrn_reflns_theta_max 24.99
_diffrn_reflns_theta_min 1.76
_exptl_absorpt_coefficient_mu 1.093
_exptl_absorpt_correction_type none
_exptl_crystal_colour colorless
_exptl_crystal_density_diffrn 1.311
_exptl_crystal_density_meas 0
_exptl_crystal_density_method 'not measured'
_exptl_crystal_description plate
_exptl_crystal_F_000 456
_exptl_crystal_size_max 0.30
_exptl_crystal_size_mid 0.30
_exptl_crystal_size_min 0.20
_refine_diff_density_max 0.515
_refine_diff_density_min -0.238
_refine_diff_density_rms 0.068
_refine_ls_extinction_method none
_refine_ls_goodness_of_fit_ref 1.066
_refine_ls_hydrogen_treatment mixed
_refine_ls_matrix_type full
_refine_ls_number_parameters 208
_refine_ls_number_reflns 3886
_refine_ls_number_restraints 0
_refine_ls_restrained_S_all 1.066
_refine_ls_R_factor_all 0.0330
_refine_ls_R_factor_gt 0.0284
_refine_ls_shift/su_max 0.001
_refine_ls_shift/su_mean 0.000
_refine_ls_structure_factor_coef Fsqd
_refine_ls_weighting_details 'calc w=1/[\s^2^(Fo^2^)+(0.0333P)^2^+0.2309P] where P=(Fo^2^+2Fc^2^)/3'
_refine_ls_weighting_scheme calc
_refine_ls_wR_factor_gt 0.0638
_refine_ls_wR_factor_ref 0.0666
_reflns_number_gt 3530
_reflns_number_total 3886
_reflns_threshold_expression >2sigma(I)
_cod_data_source_file ic0485155si20041027_111313_2.cif
_cod_data_source_block jan271s
_cod_depositor_comments
;
The following automatic conversions were performed:
'_symmetry_cell_setting' value 'Triclinic' changed to 'triclinic'
according to '/home/saulius/struct/CIF-dictionaries/cif_core.dic'
dictionary named 'cif_core.dic' version 2.4.1 from 2010-06-29.

Automatic conversion script
Id: cif_fix_enum 1527 2010-12-29 10:47:43Z saulius 
;
_cod_database_code 4308672

loop_
_symmetry_equiv_pos_as_xyz
'x, y, z'
'-x, -y, -z'

loop_
_atom_site_label
_atom_site_type_symbol
_atom_site_fract_x
_atom_site_fract_y
_atom_site_fract_z
_atom_site_U_iso_or_equiv
_atom_site_adp_type
_atom_site_occupancy
_atom_site_symmetry_multiplicity
_atom_site_calc_flag
_atom_site_refinement_flags
_atom_site_disorder_assembly
_atom_site_disorder_group
Cd1 Cd 0.46269(2) 0.950669(19) 0.859555(16) 0.03118(8) Uani 1 1 d . . .
O1 O 0.4023(2) 0.87606(17) 0.99778(16) 0.0328(4) Uani 1 1 d . . .
N1 N 0.4888(3) 0.8091(2) 0.72903(19) 0.0339(5) Uani 1 1 d . . .
N2 N 0.2736(3) 1.0612(2) 0.7729(2) 0.0377(6) Uani 1 1 d . . .
Si1 Si 0.66492(10) 0.82925(8) 0.72273(7) 0.0372(2) Uani 1 1 d . . .
Si2 Si 0.33289(10) 0.69022(8) 0.63541(7) 0.0389(2) Uani 1 1 d . . .
C1 C 0.4057(3) 0.7376(3) 0.9998(3) 0.0347(6) Uani 1 1 d . . .
H1A H 0.5073 0.7333 1.0514 0.042 Uiso 1 1 calc R . .
H1B H 0.3900 0.6890 0.9218 0.042 Uiso 1 1 calc R . .
C2 C 0.2876(3) 0.6637(3) 1.0394(3) 0.0403(7) Uani 1 1 d . . .
C3 C 0.3192(5) 0.7275(4) 1.1649(3) 0.0649(11) Uani 1 1 d . . .
H3A H 0.3091 0.8215 1.1713 0.097 Uiso 1 1 calc R . .
H3B H 0.4219 0.7246 1.2129 0.097 Uiso 1 1 calc R . .
H3C H 0.2469 0.6774 1.1907 0.097 Uiso 1 1 calc R . .
C4 C 0.1287(4) 0.6697(4) 0.9626(4) 0.0711(12) Uani 1 1 d . . .
H4A H 0.1223 0.7640 0.9637 0.107 Uiso 1 1 calc R . .
H4B H 0.0552 0.6268 0.9911 0.107 Uiso 1 1 calc R . .
H4C H 0.1070 0.6222 0.8839 0.107 Uiso 1 1 calc R . .
C5 C 0.3039(4) 0.5153(3) 1.0303(3) 0.0550(9) Uani 1 1 d . . .
H5A H 0.2307 0.4653 1.0554 0.082 Uiso 1 1 calc R . .
H5B H 0.4061 0.5125 1.0792 0.082 Uiso 1 1 calc R . .
H5C H 0.2850 0.4742 0.9505 0.082 Uiso 1 1 calc R . .
C6 C 0.8148(4) 0.9041(3) 0.8698(3) 0.0503(8) Uani 1 1 d . . .
H6A H 0.7947 0.9885 0.9024 0.075 Uiso 1 1 calc R . .
H6B H 0.9139 0.9222 0.8636 0.075 Uiso 1 1 calc R . .
H6C H 0.8137 0.8405 0.9197 0.075 Uiso 1 1 calc R . .
C7 C 0.6871(4) 0.9427(4) 0.6229(3) 0.0590(9) Uani 1 1 d . . .
H7A H 0.6144 0.9020 0.5450 0.088 Uiso 1 1 calc R . .
H7B H 0.7896 0.9541 0.6230 0.088 Uiso 1 1 calc R . .
H7C H 0.6688 1.0308 0.6489 0.088 Uiso 1 1 calc R . .
C8 C 0.7132(4) 0.6654(4) 0.6711(3) 0.0620(10) Uani 1 1 d . . .
H8A H 0.7077 0.6046 0.7225 0.093 Uiso 1 1 calc R . .
H8B H 0.8154 0.6841 0.6707 0.093 Uiso 1 1 calc R . .
H8C H 0.6413 0.6229 0.5932 0.093 Uiso 1 1 calc R . .
C9 C 0.3077(4) 0.6866(3) 0.4803(3) 0.0516(9) Uani 1 1 d . . .
H9A H 0.2950 0.7748 0.4636 0.077 Uiso 1 1 calc R . .
H9B H 0.2183 0.6175 0.4299 0.077 Uiso 1 1 calc R . .
H9C H 0.3968 0.6654 0.4673 0.077 Uiso 1 1 calc R . .
C10 C 0.3388(4) 0.5128(3) 0.6579(3) 0.0600(10) Uani 1 1 d . . .
H10A H 0.4278 0.4876 0.6476 0.090 Uiso 1 1 calc R . .
H10B H 0.2477 0.4499 0.6021 0.090 Uiso 1 1 calc R . .
H10C H 0.3441 0.5093 0.7358 0.090 Uiso 1 1 calc R . .
C11 C 0.1525(4) 0.7241(4) 0.6503(3) 0.0597(10) Uani 1 1 d . . .
H11A H 0.1636 0.7359 0.7309 0.090 Uiso 1 1 calc R . .
H11B H 0.0688 0.6477 0.6040 0.090 Uiso 1 1 calc R . .
H11C H 0.1318 0.8061 0.6236 0.090 Uiso 1 1 calc R . .
C12 C 0.1878(4) 1.1053(4) 0.8279(3) 0.0541(9) Uani 1 1 d . . .
H12 H 0.2007 1.0867 0.9012 0.065 Uiso 1 1 calc R . .
C13 C 0.0792(4) 1.1783(4) 0.7803(5) 0.0789(13) Uani 1 1 d . . .
H13 H 0.0191 1.2084 0.8203 0.095 Uiso 1 1 calc R . .
C14 C 0.0622(5) 1.2051(4) 0.6733(5) 0.0784(14) Uani 1 1 d . . .
H14 H -0.0095 1.2549 0.6394 0.094 Uiso 1 1 calc R . .
C15 C 0.1487(5) 1.1596(4) 0.6175(4) 0.0696(12) Uani 1 1 d . . .
H15 H 0.1379 1.1766 0.5440 0.083 Uiso 1 1 calc R . .
C16 C 0.2523(4) 1.0884(3) 0.6693(3) 0.0494(8) Uani 1 1 d . . .
H16 H 0.3120 1.0567 0.6295 0.059 Uiso 1 1 calc R . .

loop_
_atom_site_aniso_label
_atom_site_aniso_U_11
_atom_site_aniso_U_22
_atom_site_aniso_U_33
_atom_site_aniso_U_23
_atom_site_aniso_U_13
_atom_site_aniso_U_12
Cd1 0.03821(13) 0.03046(13) 0.02664(12) 0.00432(8) 0.01473(9) 0.00832(9)
O1 0.0425(11) 0.0250(10) 0.0329(11) 0.0047(8) 0.0189(9) 0.0033(8)
N1 0.0410(14) 0.0310(13) 0.0293(13) -0.0002(10) 0.0158(11) 0.0072(11)
N2 0.0399(14) 0.0403(14) 0.0335(14) 0.0067(11) 0.0143(11) 0.0109(11)
Si1 0.0440(5) 0.0392(5) 0.0323(4) 0.0043(4) 0.0196(4) 0.0112(4)
Si2 0.0473(5) 0.0318(4) 0.0319(4) 0.0020(3) 0.0122(4) 0.0032(4)
C1 0.0402(16) 0.0294(15) 0.0354(16) 0.0022(12) 0.0183(13) 0.0054(13)
C2 0.0432(18) 0.0311(16) 0.0513(19) 0.0129(14) 0.0221(15) 0.0069(13)
C3 0.094(3) 0.055(2) 0.072(3) 0.024(2) 0.059(2) 0.016(2)
C4 0.039(2) 0.063(2) 0.110(3) 0.036(2) 0.023(2) 0.0050(18)
C5 0.059(2) 0.0354(18) 0.074(2) 0.0170(17) 0.0286(19) 0.0057(16)
C6 0.0453(19) 0.058(2) 0.0450(19) 0.0058(16) 0.0146(15) 0.0141(16)
C7 0.065(2) 0.068(2) 0.047(2) 0.0153(18) 0.0280(18) 0.0024(19)
C8 0.066(2) 0.060(2) 0.063(2) -0.0019(19) 0.030(2) 0.0237(19)
C9 0.068(2) 0.0442(19) 0.0343(17) 0.0031(15) 0.0113(16) 0.0107(17)
C10 0.079(3) 0.0383(19) 0.051(2) 0.0078(16) 0.0154(19) -0.0002(18)
C11 0.048(2) 0.056(2) 0.062(2) -0.0016(18) 0.0166(18) -0.0022(17)
C12 0.045(2) 0.064(2) 0.054(2) 0.0036(18) 0.0224(17) 0.0129(17)
C13 0.045(2) 0.068(3) 0.120(4) -0.005(3) 0.036(2) 0.016(2)
C14 0.053(2) 0.057(3) 0.112(4) 0.031(3) 0.007(3) 0.019(2)
C15 0.062(3) 0.059(2) 0.074(3) 0.034(2) 0.002(2) 0.010(2)
C16 0.053(2) 0.051(2) 0.0424(19) 0.0159(16) 0.0151(16) 0.0080(16)

loop_
_atom_type_symbol
_atom_type_description
_atom_type_scat_dispersion_real
_atom_type_scat_dispersion_imag
_atom_type_scat_source
C C 0.0033 0.0016 'International Tables Vol C Tables 4.2.6.8 and 6.1.1.4'
H H 0.0000 0.0000 'International Tables Vol C Tables 4.2.6.8 and 6.1.1.4'
N N 0.0061 0.0033 'International Tables Vol C Tables 4.2.6.8 and 6.1.1.4'
O O 0.0106 0.0060 'International Tables Vol C Tables 4.2.6.8 and 6.1.1.4'
Si Si 0.0817 0.0704 'International Tables Vol C Tables 4.2.6.8 and 6.1.1.4'
Cd Cd -0.8075 1.2024 'International Tables Vol C Tables 4.2.6.8 and 6.1.1.4'

loop_
_geom_angle_atom_site_label_1
_geom_angle_atom_site_label_2
_geom_angle_atom_site_label_3
_geom_angle
_geom_angle_site_symmetry_1
_geom_angle_site_symmetry_3
_geom_angle_publ_flag
N1 Cd1 O1 139.93(8) . 2_677 ?
N1 Cd1 O1 119.09(8) . . ?
O1 Cd1 O1 82.07(7) 2_677 . ?
N1 Cd1 N2 109.00(9) . . ?
O1 Cd1 N2 95.36(8) 2_677 . ?
O1 Cd1 N2 105.63(8) . . ?
N1 Cd1 Cd1 145.93(6) . 2_677 ?
O1 Cd1 Cd1 41.34(5) 2_677 2_677 ?
O1 Cd1 Cd1 40.73(5) . 2_677 ?
N2 Cd1 Cd1 103.96(6) . 2_677 ?
C1 O1 Cd1 125.17(16) . 2_677 ?
C1 O1 Cd1 115.25(15) . . ?
Cd1 O1 Cd1 97.93(7) 2_677 . ?
Si1 N1 Si2 124.97(13) . . ?
Si1 N1 Cd1 116.38(12) . . ?
Si2 N1 Cd1 118.58(12) . . ?
C12 N2 C16 117.7(3) . . ?
C12 N2 Cd1 120.9(2) . . ?
C16 N2 Cd1 121.4(2) . . ?
N1 Si1 C6 110.62(13) . . ?
N1 Si1 C7 111.65(15) . . ?
C6 Si1 C7 108.57(16) . . ?
N1 Si1 C8 113.79(15) . . ?
C6 Si1 C8 105.36(17) . . ?
C7 Si1 C8 106.53(17) . . ?
N1 Si2 C11 112.05(14) . . ?
N1 Si2 C9 111.97(14) . . ?
C11 Si2 C9 106.30(17) . . ?
N1 Si2 C10 113.29(14) . . ?
C11 Si2 C10 105.59(17) . . ?
C9 Si2 C10 107.16(16) . . ?
O1 C1 C2 114.9(2) . . ?
O1 C1 H1A 108.5 . . ?
C2 C1 H1A 108.5 . . ?
O1 C1 H1B 108.5 . . ?
C2 C1 H1B 108.5 . . ?
H1A C1 H1B 107.5 . . ?
C4 C2 C3 110.3(3) . . ?
C4 C2 C1 110.2(3) . . ?
C3 C2 C1 109.9(3) . . ?
C4 C2 C5 110.1(3) . . ?
C3 C2 C5 109.0(3) . . ?
C1 C2 C5 107.3(2) . . ?
C2 C3 H3A 109.5 . . ?
C2 C3 H3B 109.5 . . ?
H3A C3 H3B 109.5 . . ?
C2 C3 H3C 109.5 . . ?
H3A C3 H3C 109.5 . . ?
H3B C3 H3C 109.5 . . ?
C2 C4 H4A 109.5 . . ?
C2 C4 H4B 109.5 . . ?
H4A C4 H4B 109.5 . . ?
C2 C4 H4C 109.5 . . ?
H4A C4 H4C 109.5 . . ?
H4B C4 H4C 109.5 . . ?
C2 C5 H5A 109.5 . . ?
C2 C5 H5B 109.5 . . ?
H5A C5 H5B 109.5 . . ?
C2 C5 H5C 109.5 . . ?
H5A C5 H5C 109.5 . . ?
H5B C5 H5C 109.5 . . ?
Si1 C6 H6A 109.5 . . ?
Si1 C6 H6B 109.5 . . ?
H6A C6 H6B 109.5 . . ?
Si1 C6 H6C 109.5 . . ?
H6A C6 H6C 109.5 . . ?
H6B C6 H6C 109.5 . . ?
Si1 C7 H7A 109.5 . . ?
Si1 C7 H7B 109.5 . . ?
H7A C7 H7B 109.5 . . ?
Si1 C7 H7C 109.5 . . ?
H7A C7 H7C 109.5 . . ?
H7B C7 H7C 109.5 . . ?
Si1 C8 H8A 109.5 . . ?
Si1 C8 H8B 109.5 . . ?
H8A C8 H8B 109.5 . . ?
Si1 C8 H8C 109.5 . . ?
H8A C8 H8C 109.5 . . ?
H8B C8 H8C 109.5 . . ?
Si2 C9 H9A 109.5 . . ?
Si2 C9 H9B 109.5 . . ?
H9A C9 H9B 109.5 . . ?
Si2 C9 H9C 109.5 . . ?
H9A C9 H9C 109.5 . . ?
H9B C9 H9C 109.5 . . ?
Si2 C10 H10A 109.5 . . ?
Si2 C10 H10B 109.5 . . ?
H10A C10 H10B 109.5 . . ?
Si2 C10 H10C 109.5 . . ?
H10A C10 H10C 109.5 . . ?
H10B C10 H10C 109.5 . . ?
Si2 C11 H11A 109.5 . . ?
Si2 C11 H11B 109.5 . . ?
H11A C11 H11B 109.5 . . ?
Si2 C11 H11C 109.5 . . ?
H11A C11 H11C 109.5 . . ?
H11B C11 H11C 109.5 . . ?
N2 C12 C13 121.9(4) . . ?
N2 C12 H12 119.0 . . ?
C13 C12 H12 119.0 . . ?
C14 C13 C12 118.3(4) . . ?
C14 C13 H13 120.9 . . ?
C12 C13 H13 120.9 . . ?
C15 C14 C13 119.6(4) . . ?
C15 C14 H14 120.2 . . ?
C13 C14 H14 120.2 . . ?
C14 C15 C16 118.8(4) . . ?
C14 C15 H15 120.6 . . ?
C16 C15 H15 120.6 . . ?
N2 C16 C15 123.7(4) . . ?
N2 C16 H16 118.2 . . ?
C15 C16 H16 118.2 . . ?

loop_
_geom_bond_atom_site_label_1
_geom_bond_atom_site_label_2
_geom_bond_distance
_geom_bond_site_symmetry_2
_geom_bond_publ_flag
Cd1 N1 2.123(2) . ?
Cd1 O1 2.1840(18) 2_677 ?
Cd1 O1 2.2111(18) . ?
Cd1 N2 2.320(2) . ?
Cd1 Cd1 3.3153(5) 2_677 ?
O1 C1 1.419(3) . ?
O1 Cd1 2.1839(18) 2_677 ?
N1 Si1 1.697(2) . ?
N1 Si2 1.703(2) . ?
N2 C12 1.326(4) . ?
N2 C16 1.328(4) . ?
Si1 C6 1.869(3) . ?
Si1 C7 1.872(3) . ?
Si1 C8 1.879(3) . ?
Si2 C11 1.875(4) . ?
Si2 C9 1.877(3) . ?
Si2 C10 1.877(3) . ?
C1 C2 1.527(4) . ?
C1 H1A 0.9800 . ?
C1 H1B 0.9800 . ?
C2 C4 1.515(4) . ?
C2 C3 1.520(5) . ?
C2 C5 1.534(4) . ?
C3 H3A 0.9700 . ?
C3 H3B 0.9700 . ?
C3 H3C 0.9700 . ?
C4 H4A 0.9700 . ?
C4 H4B 0.9700 . ?
C4 H4C 0.9700 . ?
C5 H5A 0.9700 . ?
C5 H5B 0.9700 . ?
C5 H5C 0.9700 . ?
C6 H6A 0.9700 . ?
C6 H6B 0.9700 . ?
C6 H6C 0.9700 . ?
C7 H7A 0.9700 . ?
C7 H7B 0.9700 . ?
C7 H7C 0.9700 . ?
C8 H8A 0.9700 . ?
C8 H8B 0.9700 . ?
C8 H8C 0.9700 . ?
C9 H9A 0.9700 . ?
C9 H9B 0.9700 . ?
C9 H9C 0.9700 . ?
C10 H10A 0.9700 . ?
C10 H10B 0.9700 . ?
C10 H10C 0.9700 . ?
C11 H11A 0.9700 . ?
C11 H11B 0.9700 . ?
C11 H11C 0.9700 . ?
C12 C13 1.392(5) . ?
C12 H12 0.9400 . ?
C13 C14 1.374(6) . ?
C13 H13 0.9400 . ?
C14 C15 1.345(6) . ?
C14 H14 0.9400 . ?
C15 C16 1.362(5) . ?
C15 H15 0.9400 . ?
C16 H16 0.9400 . ?
